data_7711831
loop_
_publ_author_name
'Dankert, Fabian'
'Gupta, Priyanka'
'Wellnitz, Tim'
'Baumann, Wolfgang'
'Hering-Junghans, Christian'

_publ_section_title
;
 Deoxygenation of chalcogen oxides EO2 (E = S, Se) with phospha-Wittig
 reagents
;
_journal_name_full 'Dalton Transactions'
_journal_paper_doi 10.1039/D2DT03703C
_journal_year 2022
_chemical_formula_moiety 'C48 H50 P2 S'
_chemical_formula_sum 'C48 H50 P2 S'
_chemical_formula_weight 720.88
_space_group_crystal_system monoclinic
_space_group_IT_number 14
_space_group_name_Hall '-P 2yn'
_space_group_name_H-M_alt 'P 1 21/n 1'
_atom_sites_solution_hydrogens geom
_atom_sites_solution_primary dual
_audit_creation_date 2022-04-03
_audit_creation_method
;
Olex2 1.3
(compiled 2020.11.12 svn.r5f609507 for OlexSys, GUI svn.r6226)
;
_audit_update_record
;
2022-11-22 deposited with the CCDC.	2022-11-23 downloaded from the CCDC.
;
_cell_angle_alpha 90
_cell_angle_beta 108.973(3)
_cell_angle_gamma 90
_cell_formula_units_Z 4
_cell_length_a 12.9047(5)
_cell_length_b 20.0414(8)
_cell_length_c 16.3540(7)
_cell_measurement_reflns_used 23543
_cell_measurement_temperature 150.0
_cell_measurement_theta_max 62.497
_cell_measurement_theta_min 3.610
_cell_volume 3999.8(3)
_computing_cell_refinement 'APEX2, Bruker'
_computing_data_collection 'APEX2, Bruker'
_computing_data_reduction 'APEX2, Bruker'
_computing_molecular_graphics 'Olex2 1.3 (Dolomanov et al., 2009)'
_computing_publication_material 'Olex2 1.3 (Dolomanov et al., 2009)'
_computing_structure_refinement 'SHELXL 2018/3 (Sheldrick, 2015)'
_computing_structure_solution 'SHELXT 2018/2 (Sheldrick, 2018)'
_diffrn_ambient_temperature 150.0
_diffrn_measured_fraction_theta_full 0.988
_diffrn_measured_fraction_theta_max 0.988
_diffrn_measurement_device_type 'Bruker APEX II Duo'
_diffrn_radiation_type CuK\a
_diffrn_radiation_wavelength 1.54178
_diffrn_reflns_av_R_equivalents 0.0726
_diffrn_reflns_av_unetI/netI 0.0619
_diffrn_reflns_Laue_measured_fraction_full 0.988
_diffrn_reflns_Laue_measured_fraction_max 0.988
_diffrn_reflns_limit_h_max 14
_diffrn_reflns_limit_h_min -14
_diffrn_reflns_limit_k_max 22
_diffrn_reflns_limit_k_min -23
_diffrn_reflns_limit_l_max 18
_diffrn_reflns_limit_l_min -18
_diffrn_reflns_number 23543
_diffrn_reflns_point_group_measured_fraction_full 0.988
_diffrn_reflns_point_group_measured_fraction_max 0.988
_diffrn_reflns_theta_full 62.497
_diffrn_reflns_theta_max 62.497
_diffrn_reflns_theta_min 3.610
_exptl_absorpt_coefficient_mu 1.708
_exptl_absorpt_correction_T_max 0.967
_exptl_absorpt_correction_T_min 0.594
_exptl_absorpt_correction_type multi-scan
_exptl_absorpt_process_details 'SADABS was used for absorption correction within APEX2'
_exptl_crystal_colour colourless
_exptl_crystal_colour_primary colourless
_exptl_crystal_density_diffrn 1.197
_exptl_crystal_description needle
_exptl_crystal_F_000 1536
_exptl_crystal_size_max 0.34
_exptl_crystal_size_mid 0.05
_exptl_crystal_size_min 0.02
_refine_diff_density_max 0.778
_refine_diff_density_min -0.409
_refine_diff_density_rms 0.068
_refine_ls_extinction_method none
_refine_ls_goodness_of_fit_ref 1.037
_refine_ls_hydrogen_treatment constr
_refine_ls_matrix_type full
_refine_ls_number_parameters 487
_refine_ls_number_reflns 6312
_refine_ls_number_restraints 39
_refine_ls_restrained_S_all 1.052
_refine_ls_R_factor_all 0.0968
_refine_ls_R_factor_gt 0.0662
_refine_ls_shift/su_max 0.000
_refine_ls_shift/su_mean 0.000
_refine_ls_structure_factor_coef Fsqd
_refine_ls_weighting_details 'w=1/[\s^2^(Fo^2^)+(0.1187P)^2^+0.6259P] where P=(Fo^2^+2Fc^2^)/3'
_refine_ls_weighting_scheme calc
_refine_ls_wR_factor_gt 0.1731
_refine_ls_wR_factor_ref 0.1940
_reflns_Friedel_coverage 0.000
_reflns_number_gt 4380
_reflns_number_total 6312
_reflns_threshold_expression 'I > 2\s(I)'
_cod_data_source_file d2dt03703c2.cif
_cod_data_source_block ax2253
_cod_database_code 7711831
_shelx_shelxl_version_number 2018/3
_shelx_space_group_comment
;
The symmetry employed for this shelxl refinement is uniquely defined
by the following loop, which should always be used as a source of
symmetry information in preference to the above space-group names.
They are only intended as comments.
;
_shelx_estimated_absorpt_t_max 0.967
_shelx_estimated_absorpt_t_min 0.594
_olex2_refinement_description
;
1. Fixed Uiso
 At 1.2 times of:
  All C(H) groups
 At 1.5 times of:
  All C(H,H,H) groups
2. Restrained distances
 S1-P1 \\sim S2-P3 \\sim S2-P4 \\sim S1-P2
 with sigma of 0.01
 P3-C1 \\sim P1-C1
 with sigma of 0.01
 P4-C25 \\sim P2-C25
 with sigma of 0.01
 P2-P1 \\sim P4-P3
 with sigma of 0.01
3. Uiso/Uaniso restraints and constraints
P1 \\sim P3 \\sim P4 \\sim P2 \\sim S2 \\sim S1: within 2A with sigma of 0.01
and sigma for terminal atoms of 0.002 within 2A
Uanis(P1) = Uanis(P3)
Uanis(P2) = Uanis(P4)
4. Others
 Fixed Sof: P1(0.5) P3(0.5) S2(0.5) S1(0.5) P4(0.5) P2(0.5)
5.a Aromatic/amide H refined with riding coordinates:
 C27(H27), C28(H28), C29(H29), C33(H33), C35(H35), C42(H42), C44(H44), C9(H9),
 C18(H18), C20(H20), C11(H11), C3(H3), C4(H4), C5(H5)
5.b Idealised Me refined as rotating group:
 C39(H39A,H39B,H39C), C38(H38A,H38B,H38C), C37(H37A,H37B,H37C), C22(H22A,H22B,
 H22C), C47(H47A,H47B,H47C), C24(H24A,H24B,H24C), C48(H48A,H48B,H48C), C46(H46A,
 H46B,H46C), C15(H15A,H15B,H15C), C13(H13A,H13B,H13C), C14(H14A,H14B,H14C),
 C23(H23A,H23B,H23C)
;
_olex2_submission_special_instructions 'No special instructions were received'

loop_
_space_group_symop_operation_xyz
'x, y, z'
'-x+1/2, y+1/2, -z+1/2'
'-x, -y, -z'
'x-1/2, -y-1/2, z-1/2'

loop_
_atom_site_label
_atom_site_type_symbol
_atom_site_fract_x
_atom_site_fract_y
_atom_site_fract_z
_atom_site_U_iso_or_equiv
_atom_site_adp_type
_atom_site_occupancy
_atom_site_site_symmetry_order
_atom_site_calc_flag
_atom_site_refinement_flags_posn
_atom_site_refinement_flags_adp
_atom_site_refinement_flags_occupancy
_atom_site_disorder_assembly
_atom_site_disorder_group
C31 C 0.6968(3) 0.71084(16) 0.5009(2) 0.0325(7) Uani 1 1 d . . . . .
C30 C 0.6802(3) 0.78188(17) 0.5234(2) 0.0330(7) Uani 1 1 d . . . . .
C32 C 0.6256(3) 0.68034(17) 0.4267(2) 0.0346(8) Uani 1 1 d . . . . .
C26 C 0.6207(3) 0.86289(17) 0.6098(2) 0.0335(7) Uani 1 1 d . . . . .
C36 C 0.7840(3) 0.67358(17) 0.5576(2) 0.0348(8) Uani 1 1 d . . . . .
C27 C 0.6634(3) 0.91321(17) 0.5714(2) 0.0372(8) Uani 1 1 d . . . . .
H27 H 0.659083 0.958258 0.588035 0.045 Uiso 1 1 calc R U . . .
C40 C 0.5745(3) 0.88367(16) 0.6789(2) 0.0339(8) Uani 1 1 d . . . . .
C28 C 0.7121(3) 0.89889(18) 0.5093(3) 0.0402(8) Uani 1 1 d . . . . .
H28 H 0.739610 0.933984 0.483165 0.048 Uiso 1 1 calc R U . . .
C34 C 0.7197(3) 0.57485(17) 0.4691(3) 0.0380(8) Uani 1 1 d . . . . .
C29 C 0.7206(3) 0.83341(17) 0.4857(2) 0.0364(8) Uani 1 1 d . . . . .
H29 H 0.754276 0.823609 0.443319 0.044 Uiso 1 1 calc R U . . .
C25 C 0.6276(3) 0.79606(17) 0.5844(2) 0.0331(7) Uani 1 1 d D . . . .
C41 C 0.4684(3) 0.91066(17) 0.6566(2) 0.0385(8) Uani 1 1 d . . . . .
C33 C 0.6377(3) 0.61348(17) 0.4119(3) 0.0401(8) Uani 1 1 d . . . . .
H33 H 0.589069 0.593211 0.361458 0.048 Uiso 1 1 calc R U . . .
C45 C 0.6419(3) 0.88187(17) 0.7656(2) 0.0367(8) Uani 1 1 d . . . . .
C43 C 0.4981(3) 0.93507(17) 0.8085(3) 0.0397(9) Uani 1 1 d . . . . .
C35 C 0.7934(3) 0.60653(18) 0.5396(2) 0.0384(8) Uani 1 1 d . . . . .
H35 H 0.852488 0.581493 0.576890 0.046 Uiso 1 1 calc R U . . .
C42 C 0.4320(3) 0.93554(17) 0.7219(3) 0.0418(9) Uani 1 1 d . . . . .
H42 H 0.360009 0.953356 0.707125 0.050 Uiso 1 1 calc R U . . .
C2 C 0.3104(3) 0.67132(18) 0.7294(3) 0.0400(8) Uani 1 1 d . . . . .
C44 C 0.6010(3) 0.90754(18) 0.8283(3) 0.0408(9) Uani 1 1 d . . . . .
H44 H 0.646057 0.905918 0.887221 0.049 Uiso 1 1 calc R U . . .
C7 C 0.6098(3) 0.61586(18) 0.7784(3) 0.0402(9) Uani 1 1 d . . . . .
C10 C 0.8357(3) 0.60193(19) 0.8097(3) 0.0449(9) Uani 1 1 d . . . . .
C17 C 0.1504(3) 0.72286(18) 0.6141(3) 0.0407(9) Uani 1 1 d . . . . .
C21 C 0.2472(3) 0.78773(18) 0.7419(3) 0.0438(9) Uani 1 1 d . . . . .
C16 C 0.2339(3) 0.72838(18) 0.6932(3) 0.0408(9) Uani 1 1 d . . . . .
C8 C 0.6492(3) 0.56832(18) 0.7334(3) 0.0438(9) Uani 1 1 d . . . . .
C9 C 0.7614(3) 0.56195(18) 0.7499(3) 0.0463(9) Uani 1 1 d . . . . .
H9 H 0.787627 0.529304 0.719368 0.056 Uiso 1 1 calc R U . . .
C39 C 0.8631(3) 0.7054(2) 0.6366(3) 0.0435(9) Uani 1 1 d . . . . .
H39A H 0.879142 0.751015 0.622858 0.065 Uiso 1 1 calc R U . . .
H39B H 0.931132 0.679406 0.655425 0.065 Uiso 1 1 calc R U . . .
H39C H 0.830659 0.706437 0.683101 0.065 Uiso 1 1 calc R U . . .
C6 C 0.4897(3) 0.61934(19) 0.7682(3) 0.0450(9) Uani 1 1 d . . . . .
C18 C 0.0813(3) 0.77763(19) 0.5829(3) 0.0454(9) Uani 1 1 d . . . . .
H18 H 0.024255 0.774146 0.528943 0.055 Uiso 1 1 calc R U . . .
C1 C 0.4173(3) 0.67051(18) 0.7254(3) 0.0413(9) Uani 1 1 d D . . . .
C38 C 0.7277(4) 0.50099(19) 0.4542(3) 0.0500(10) Uani 1 1 d . . . . .
H38A H 0.683739 0.476444 0.483013 0.075 Uiso 1 1 calc R U . . .
H38B H 0.804433 0.486862 0.477905 0.075 Uiso 1 1 calc R U . . .
H38C H 0.700303 0.491696 0.392007 0.075 Uiso 1 1 calc R U . . .
C37 C 0.5375(3) 0.72028(19) 0.3605(3) 0.0443(9) Uani 1 1 d . . . . .
H37A H 0.495089 0.745754 0.389817 0.066 Uiso 1 1 calc R U . . .
H37B H 0.488608 0.689808 0.318499 0.066 Uiso 1 1 calc R U . . .
H37C H 0.571801 0.751051 0.330399 0.066 Uiso 1 1 calc R U . . .
C20 C 0.1769(3) 0.8405(2) 0.7082(3) 0.0513(11) Uani 1 1 d . . . . .
H20 H 0.185464 0.880652 0.740640 0.062 Uiso 1 1 calc R U . . .
C11 C 0.7944(3) 0.6500(2) 0.8528(3) 0.0457(9) Uani 1 1 d . . . . .
H11 H 0.844436 0.678355 0.893328 0.055 Uiso 1 1 calc R U . . .
C12 C 0.6835(3) 0.65778(19) 0.8386(3) 0.0435(9) Uani 1 1 d . . . . .
C3 C 0.2743(3) 0.6199(2) 0.7706(3) 0.0482(10) Uani 1 1 d . . . . .
H3 H 0.201194 0.620184 0.771956 0.058 Uiso 1 1 calc R U . . .
C22 C 0.1331(4) 0.6604(2) 0.5606(3) 0.0516(10) Uani 1 1 d . . . . .
H22A H 0.200562 0.649373 0.548385 0.077 Uiso 1 1 calc R U . . .
H22B H 0.073521 0.667510 0.506061 0.077 Uiso 1 1 calc R U . . .
H22C H 0.113846 0.623616 0.592412 0.077 Uiso 1 1 calc R U . . .
C47 C 0.7558(3) 0.8535(2) 0.7912(3) 0.0492(10) Uani 1 1 d . . . . .
H47A H 0.791050 0.858357 0.853708 0.074 Uiso 1 1 calc R U . . .
H47B H 0.798478 0.877495 0.760773 0.074 Uiso 1 1 calc R U . . .
H47C H 0.752033 0.806099 0.775677 0.074 Uiso 1 1 calc R U . . .
C19 C 0.0945(3) 0.8368(2) 0.6290(3) 0.0532(11) Uani 1 1 d . . . . .
C24 C 0.3351(4) 0.7939(2) 0.8279(3) 0.0551(11) Uani 1 1 d . . . . .
H24A H 0.339462 0.752449 0.860595 0.083 Uiso 1 1 calc R U . . .
H24B H 0.317776 0.831087 0.860216 0.083 Uiso 1 1 calc R U . . .
H24C H 0.405591 0.802314 0.819197 0.083 Uiso 1 1 calc R U . . .
C48 C 0.4559(4) 0.9632(2) 0.8769(3) 0.0534(11) Uani 1 1 d . . . . .
H48A H 0.382216 0.981403 0.849574 0.080 Uiso 1 1 calc R U . . .
H48B H 0.504930 0.998815 0.908172 0.080 Uiso 1 1 calc R U . . .
H48C H 0.453091 0.927810 0.917407 0.080 Uiso 1 1 calc R U . . .
C4 C 0.3441(4) 0.5684(2) 0.8097(3) 0.0603(12) Uani 1 1 d . . . . .
H4 H 0.318550 0.532751 0.836414 0.072 Uiso 1 1 calc R U . . .
C46 C 0.3943(3) 0.9120(2) 0.5643(3) 0.0534(10) Uani 1 1 d . . . . .
H46A H 0.320939 0.926404 0.562135 0.080 Uiso 1 1 calc R U . . .
H46B H 0.390138 0.867182 0.539364 0.080 Uiso 1 1 calc R U . . .
H46C H 0.423601 0.943164 0.531156 0.080 Uiso 1 1 calc R U . . .
C5 C 0.4510(4) 0.5689(2) 0.8098(3) 0.0572(11) Uani 1 1 d . . . . .
H5 H 0.499345 0.534274 0.838777 0.069 Uiso 1 1 calc R U . . .
C15 C 0.9576(3) 0.5925(2) 0.8296(3) 0.0584(11) Uani 1 1 d . . . . .
H15A H 0.984310 0.559152 0.875547 0.088 Uiso 1 1 calc R U . . .
H15B H 0.995227 0.634956 0.848687 0.088 Uiso 1 1 calc R U . . .
H15C H 0.972176 0.577128 0.777521 0.088 Uiso 1 1 calc R U . . .
C13 C 0.6432(4) 0.7102(2) 0.8876(3) 0.0600(11) Uani 1 1 d . . . . .
H13A H 0.703339 0.723610 0.939189 0.090 Uiso 1 1 calc R U . . .
H13B H 0.583145 0.691794 0.905020 0.090 Uiso 1 1 calc R U . . .
H13C H 0.616892 0.749141 0.850411 0.090 Uiso 1 1 calc R U . . .
C14 C 0.5724(4) 0.5253(2) 0.6639(4) 0.0693(14) Uani 1 1 d . . . . .
H14A H 0.531042 0.495911 0.689863 0.104 Uiso 1 1 calc R U . . .
H14B H 0.614957 0.498263 0.636249 0.104 Uiso 1 1 calc R U . . .
H14C H 0.521455 0.553851 0.620447 0.104 Uiso 1 1 calc R U . . .
C23 C 0.0188(4) 0.8948(2) 0.5924(5) 0.0811(18) Uani 1 1 d . . . . .
H23A H -0.020451 0.906939 0.632516 0.122 Uiso 1 1 calc R U . . .
H23B H -0.034158 0.882089 0.536567 0.122 Uiso 1 1 calc R U . . .
H23C H 0.061779 0.933106 0.584458 0.122 Uiso 1 1 calc R U . . .
P1 P 0.4372(17) 0.7393(4) 0.6542(7) 0.0490(9) Uani 0.5 1 d D U P A 1
P3 P 0.4454(17) 0.7444(4) 0.6659(7) 0.0490(9) Uani 0.5 1 d D U P A 2
S2 S 0.4215(6) 0.7042(4) 0.5419(5) 0.089(2) Uani 0.5 1 d D U P A 2
S1 S 0.4476(6) 0.6855(3) 0.5461(4) 0.0577(13) Uani 0.5 1 d D U P A 1
P4 P 0.5854(9) 0.7172(7) 0.6256(9) 0.0405(10) Uani 0.5 1 d D U P A 2
P2 P 0.5959(9) 0.7199(7) 0.6375(9) 0.0405(10) Uani 0.5 1 d D U P A 1

loop_
_atom_site_aniso_label
_atom_site_aniso_U_11
_atom_site_aniso_U_22
_atom_site_aniso_U_33
_atom_site_aniso_U_23
_atom_site_aniso_U_13
_atom_site_aniso_U_12
C31 0.0358(17) 0.0279(17) 0.041(2) 0.0002(14) 0.0230(15) -0.0020(13)
C30 0.0362(17) 0.0302(18) 0.0364(19) -0.0017(14) 0.0172(15) 0.0006(14)
C32 0.0345(17) 0.0333(19) 0.041(2) -0.0005(15) 0.0189(15) -0.0014(14)
C26 0.0358(17) 0.0315(18) 0.0376(19) 0.0009(15) 0.0177(15) 0.0014(14)
C36 0.0365(17) 0.0360(19) 0.039(2) 0.0003(15) 0.0219(15) -0.0008(14)
C27 0.0481(19) 0.0260(17) 0.043(2) -0.0042(15) 0.0230(17) -0.0008(14)
C40 0.0439(19) 0.0253(17) 0.040(2) -0.0007(14) 0.0243(16) 0.0005(13)
C28 0.053(2) 0.0306(19) 0.046(2) 0.0052(15) 0.0285(18) -0.0034(15)
C34 0.0458(19) 0.0274(18) 0.051(2) 0.0014(16) 0.0299(17) -0.0003(14)
C29 0.0415(18) 0.0342(19) 0.041(2) 0.0007(15) 0.0240(16) 0.0001(14)
C25 0.0358(17) 0.0307(18) 0.0385(19) 0.0020(14) 0.0201(15) 0.0002(13)
C41 0.047(2) 0.0303(18) 0.045(2) -0.0011(15) 0.0237(17) 0.0013(15)
C33 0.0436(19) 0.033(2) 0.049(2) -0.0065(16) 0.0222(17) -0.0065(15)
C45 0.0415(18) 0.0320(18) 0.043(2) -0.0011(15) 0.0219(16) -0.0051(14)
C43 0.057(2) 0.0236(17) 0.052(2) -0.0046(15) 0.0363(19) -0.0050(15)
C35 0.0408(18) 0.037(2) 0.044(2) 0.0033(16) 0.0237(17) 0.0053(15)
C42 0.048(2) 0.0273(18) 0.058(3) 0.0013(16) 0.0281(19) 0.0040(15)
C2 0.047(2) 0.0342(19) 0.048(2) -0.0047(16) 0.0287(18) -0.0092(15)
C44 0.054(2) 0.0327(19) 0.043(2) -0.0017(15) 0.0256(18) -0.0058(15)
C7 0.046(2) 0.0315(19) 0.049(2) 0.0105(16) 0.0228(18) 0.0020(15)
C10 0.046(2) 0.036(2) 0.054(2) 0.0131(17) 0.0171(18) 0.0012(16)
C17 0.048(2) 0.0324(19) 0.054(2) -0.0064(16) 0.0335(19) -0.0057(15)
C21 0.047(2) 0.038(2) 0.061(3) -0.0140(18) 0.0376(19) -0.0114(16)
C16 0.045(2) 0.0353(19) 0.056(2) -0.0022(17) 0.0361(19) -0.0067(15)
C8 0.049(2) 0.0259(18) 0.057(2) 0.0038(16) 0.0178(18) -0.0020(15)
C9 0.050(2) 0.0299(19) 0.063(3) 0.0016(17) 0.0239(19) 0.0063(16)
C39 0.044(2) 0.047(2) 0.042(2) 0.0029(17) 0.0168(17) 0.0030(16)
C6 0.050(2) 0.039(2) 0.055(2) 0.0053(18) 0.0288(19) -0.0071(16)
C18 0.044(2) 0.039(2) 0.064(3) -0.0019(18) 0.0317(19) -0.0030(16)
C1 0.048(2) 0.0329(19) 0.052(2) -0.0011(16) 0.0287(18) -0.0050(15)
C38 0.065(2) 0.033(2) 0.061(3) 0.0006(18) 0.033(2) 0.0020(17)
C37 0.0397(19) 0.041(2) 0.051(2) -0.0023(17) 0.0129(17) 0.0012(16)
C20 0.050(2) 0.038(2) 0.080(3) -0.017(2) 0.041(2) -0.0069(17)
C11 0.053(2) 0.043(2) 0.042(2) 0.0037(17) 0.0171(18) -0.0045(17)
C12 0.054(2) 0.042(2) 0.040(2) 0.0047(16) 0.0219(18) -0.0036(17)
C3 0.049(2) 0.047(2) 0.060(3) 0.0005(19) 0.033(2) -0.0131(18)
C22 0.062(2) 0.039(2) 0.060(3) -0.0092(19) 0.029(2) -0.0029(18)
C47 0.044(2) 0.056(2) 0.049(2) -0.0054(19) 0.0172(18) 0.0036(18)
C19 0.051(2) 0.038(2) 0.086(3) -0.006(2) 0.042(2) -0.0030(17)
C24 0.059(2) 0.054(3) 0.066(3) -0.018(2) 0.038(2) -0.0138(19)
C48 0.068(3) 0.043(2) 0.063(3) -0.009(2) 0.040(2) 0.0013(19)
C4 0.061(3) 0.053(3) 0.076(3) 0.021(2) 0.034(2) -0.011(2)
C46 0.054(2) 0.054(3) 0.051(3) 0.003(2) 0.0165(19) 0.0151(19)
C5 0.058(2) 0.041(2) 0.078(3) 0.020(2) 0.031(2) -0.0036(18)
C15 0.049(2) 0.048(2) 0.076(3) 0.008(2) 0.018(2) 0.0074(19)
C13 0.068(3) 0.063(3) 0.058(3) -0.011(2) 0.033(2) -0.006(2)
C14 0.054(2) 0.046(3) 0.100(4) -0.024(3) 0.015(3) 0.002(2)
C23 0.057(3) 0.049(3) 0.138(6) -0.014(3) 0.032(3) 0.007(2)
P1 0.045(2) 0.0389(10) 0.077(2) 0.0134(10) 0.039(2) 0.0044(11)
P3 0.045(2) 0.0389(10) 0.077(2) 0.0134(10) 0.039(2) 0.0044(11)
S2 0.070(3) 0.120(5) 0.065(2) 0.026(3) 0.008(2) -0.050(3)
S1 0.078(3) 0.061(2) 0.042(2) -0.0139(18) 0.031(2) -0.0341(19)
P4 0.0477(16) 0.0317(9) 0.053(3) 0.0024(17) 0.0319(13) 0.0013(8)
P2 0.0477(16) 0.0317(9) 0.053(3) 0.0024(17) 0.0319(13) 0.0013(8)

loop_
_atom_type_symbol
_atom_type_description
_atom_type_scat_dispersion_real
_atom_type_scat_dispersion_imag
_atom_type_scat_source
C C 0.0181 0.0091 'International Tables Vol C Tables 4.2.6.8 and 6.1.1.4'
H H 0.0000 0.0000 'International Tables Vol C Tables 4.2.6.8 and 6.1.1.4'
P P 0.2955 0.4335 'International Tables Vol C Tables 4.2.6.8 and 6.1.1.4'
S S 0.3331 0.5567 'International Tables Vol C Tables 4.2.6.8 and 6.1.1.4'

loop_
_geom_angle_atom_site_label_1
_geom_angle_atom_site_label_2
_geom_angle_atom_site_label_3
_geom_angle
_geom_angle_site_symmetry_1
_geom_angle_site_symmetry_3
_geom_angle_publ_flag
C32 C31 C30 121.3(3) . . ?
C32 C31 C36 119.6(3) . . ?
C36 C31 C30 119.1(3) . . ?
C29 C30 C31 119.4(3) . . ?
C29 C30 C25 120.2(3) . . ?
C25 C30 C31 120.3(3) . . ?
C31 C32 C37 121.0(3) . . ?
C33 C32 C31 119.7(3) . . ?
C33 C32 C37 119.2(3) . . ?
C27 C26 C40 116.9(3) . . ?
C27 C26 C25 118.8(3) . . ?
C25 C26 C40 124.3(3) . . ?
C31 C36 C39 120.8(3) . . ?
C35 C36 C31 118.5(3) . . ?
C35 C36 C39 120.7(3) . . ?
C26 C27 H27 119.3 . . ?
C28 C27 C26 121.3(3) . . ?
C28 C27 H27 119.3 . . ?
C41 C40 C26 120.3(3) . . ?
C45 C40 C26 119.2(3) . . ?
C45 C40 C41 120.3(3) . . ?
C27 C28 H28 120.1 . . ?
C29 C28 C27 119.8(3) . . ?
C29 C28 H28 120.1 . . ?
C33 C34 C38 120.8(4) . . ?
C35 C34 C33 117.9(3) . . ?
C35 C34 C38 121.2(4) . . ?
C30 C29 H29 119.8 . . ?
C28 C29 C30 120.4(3) . . ?
C28 C29 H29 119.8 . . ?
C30 C25 C26 119.4(3) . . ?
C30 C25 P4 110.5(7) . . ?
C30 C25 P2 113.2(7) . . ?
C26 C25 P4 130.0(7) . . ?
C26 C25 P2 126.4(7) . . ?
C40 C41 C46 121.1(3) . . ?
C42 C41 C40 118.8(4) . . ?
C42 C41 C46 120.1(3) . . ?
C32 C33 C34 121.7(4) . . ?
C32 C33 H33 119.2 . . ?
C34 C33 H33 119.2 . . ?
C40 C45 C47 121.3(3) . . ?
C44 C45 C40 118.4(3) . . ?
C44 C45 C47 120.3(4) . . ?
C42 C43 C48 120.1(4) . . ?
C44 C43 C42 117.8(3) . . ?
C44 C43 C48 122.0(4) . . ?
C36 C35 H35 118.8 . . ?
C34 C35 C36 122.4(3) . . ?
C34 C35 H35 118.8 . . ?
C41 C42 C43 121.9(3) . . ?
C41 C42 H42 119.0 . . ?
C43 C42 H42 119.0 . . ?
C1 C2 C16 121.5(3) . . ?
C3 C2 C16 118.3(3) . . ?
C3 C2 C1 120.2(4) . . ?
C45 C44 H44 118.6 . . ?
C43 C44 C45 122.7(4) . . ?
C43 C44 H44 118.6 . . ?
C8 C7 C6 120.8(4) . . ?
C8 C7 C12 119.8(3) . . ?
C12 C7 C6 119.3(3) . . ?
C9 C10 C11 117.8(4) . . ?
C9 C10 C15 120.9(4) . . ?
C11 C10 C15 121.3(4) . . ?
C16 C17 C18 119.0(4) . . ?
C16 C17 C22 122.1(4) . . ?
C18 C17 C22 119.0(4) . . ?
C16 C21 C24 121.1(4) . . ?
C20 C21 C16 118.3(4) . . ?
C20 C21 C24 120.5(4) . . ?
C17 C16 C2 121.1(3) . . ?
C17 C16 C21 120.5(4) . . ?
C21 C16 C2 118.4(4) . . ?
C7 C8 C14 121.5(4) . . ?
C9 C8 C7 119.7(4) . . ?
C9 C8 C14 118.8(4) . . ?
C10 C9 C8 121.6(4) . . ?
C10 C9 H9 119.2 . . ?
C8 C9 H9 119.2 . . ?
C36 C39 H39A 109.5 . . ?
C36 C39 H39B 109.5 . . ?
C36 C39 H39C 109.5 . . ?
H39A C39 H39B 109.5 . . ?
H39A C39 H39C 109.5 . . ?
H39B C39 H39C 109.5 . . ?
C1 C6 C7 125.5(3) . . ?
C5 C6 C7 115.5(4) . . ?
C5 C6 C1 118.9(4) . . ?
C17 C18 H18 119.3 . . ?
C19 C18 C17 121.4(4) . . ?
C19 C18 H18 119.3 . . ?
C2 C1 C6 119.3(3) . . ?
C2 C1 P1 110.8(7) . . ?
C2 C1 P3 112.0(7) . . ?
C6 C1 P1 129.8(7) . . ?
C6 C1 P3 128.6(7) . . ?
C34 C38 H38A 109.5 . . ?
C34 C38 H38B 109.5 . . ?
C34 C38 H38C 109.5 . . ?
H38A C38 H38B 109.5 . . ?
H38A C38 H38C 109.5 . . ?
H38B C38 H38C 109.5 . . ?
C32 C37 H37A 109.5 . . ?
C32 C37 H37B 109.5 . . ?
C32 C37 H37C 109.5 . . ?
H37A C37 H37B 109.5 . . ?
H37A C37 H37C 109.5 . . ?
H37B C37 H37C 109.5 . . ?
C21 C20 H20 118.8 . . ?
C19 C20 C21 122.4(4) . . ?
C19 C20 H20 118.8 . . ?
C10 C11 H11 118.7 . . ?
C12 C11 C10 122.5(4) . . ?
C12 C11 H11 118.7 . . ?
C7 C12 C13 121.0(4) . . ?
C11 C12 C7 118.6(4) . . ?
C11 C12 C13 120.4(4) . . ?
C2 C3 H3 119.8 . . ?
C4 C3 C2 120.4(4) . . ?
C4 C3 H3 119.8 . . ?
C17 C22 H22A 109.5 . . ?
C17 C22 H22B 109.5 . . ?
C17 C22 H22C 109.5 . . ?
H22A C22 H22B 109.5 . . ?
H22A C22 H22C 109.5 . . ?
H22B C22 H22C 109.5 . . ?
C45 C47 H47A 109.5 . . ?
C45 C47 H47B 109.5 . . ?
C45 C47 H47C 109.5 . . ?
H47A C47 H47B 109.5 . . ?
H47A C47 H47C 109.5 . . ?
H47B C47 H47C 109.5 . . ?
C18 C19 C23 119.5(5) . . ?
C20 C19 C18 118.5(4) . . ?
C20 C19 C23 122.0(4) . . ?
C21 C24 H24A 109.5 . . ?
C21 C24 H24B 109.5 . . ?
C21 C24 H24C 109.5 . . ?
H24A C24 H24B 109.5 . . ?
H24A C24 H24C 109.5 . . ?
H24B C24 H24C 109.5 . . ?
C43 C48 H48A 109.5 . . ?
C43 C48 H48B 109.5 . . ?
C43 C48 H48C 109.5 . . ?
H48A C48 H48B 109.5 . . ?
H48A C48 H48C 109.5 . . ?
H48B C48 H48C 109.5 . . ?
C3 C4 H4 120.1 . . ?
C5 C4 C3 119.8(4) . . ?
C5 C4 H4 120.1 . . ?
C41 C46 H46A 109.5 . . ?
C41 C46 H46B 109.5 . . ?
C41 C46 H46C 109.5 . . ?
H46A C46 H46B 109.5 . . ?
H46A C46 H46C 109.5 . . ?
H46B C46 H46C 109.5 . . ?
C6 C5 H5 119.3 . . ?
C4 C5 C6 121.3(4) . . ?
C4 C5 H5 119.3 . . ?
C10 C15 H15A 109.5 . . ?
C10 C15 H15B 109.5 . . ?
C10 C15 H15C 109.5 . . ?
H15A C15 H15B 109.5 . . ?
H15A C15 H15C 109.5 . . ?
H15B C15 H15C 109.5 . . ?
C12 C13 H13A 109.5 . . ?
C12 C13 H13B 109.5 . . ?
C12 C13 H13C 109.5 . . ?
H13A C13 H13B 109.5 . . ?
H13A C13 H13C 109.5 . . ?
H13B C13 H13C 109.5 . . ?
C8 C14 H14A 109.5 . . ?
C8 C14 H14B 109.5 . . ?
C8 C14 H14C 109.5 . . ?
H14A C14 H14B 109.5 . . ?
H14A C14 H14C 109.5 . . ?
H14B C14 H14C 109.5 . . ?
C19 C23 H23A 109.5 . . ?
C19 C23 H23B 109.5 . . ?
C19 C23 H23C 109.5 . . ?
H23A C23 H23B 109.5 . . ?
H23A C23 H23C 109.5 . . ?
H23B C23 H23C 109.5 . . ?
C1 P1 S1 101.7(4) . . ?
C1 P1 P2 105.6(7) . . ?
S1 P1 P2 59.2(2) . . ?
C1 P3 S2 101.9(5) . . ?
C1 P3 P4 106.2(6) . . ?
S2 P3 P4 59.4(2) . . ?
P3 S2 P4 62.0(2) . . ?
P1 S1 P2 62.2(2) . . ?
C25 P4 P3 105.4(7) . . ?
C25 P4 S2 102.5(4) . . ?
S2 P4 P3 58.5(2) . . ?
C25 P2 P1 105.6(6) . . ?
C25 P2 S1 102.7(4) . . ?
S1 P2 P1 58.7(2) . . ?

loop_
_geom_bond_atom_site_label_1
_geom_bond_atom_site_label_2
_geom_bond_distance
_geom_bond_site_symmetry_2
_geom_bond_publ_flag
C31 C30 1.503(5) . ?
C31 C32 1.402(5) . ?
C31 C36 1.416(5) . ?
C30 C29 1.389(5) . ?
C30 C25 1.406(5) . ?
C32 C33 1.380(5) . ?
C32 C37 1.519(5) . ?
C26 C27 1.393(5) . ?
C26 C40 1.499(5) . ?
C26 C25 1.414(5) . ?
C36 C35 1.389(5) . ?
C36 C39 1.503(5) . ?
C27 H27 0.9500 . ?
C27 C28 1.386(5) . ?
C40 C41 1.406(5) . ?
C40 C45 1.401(5) . ?
C28 H28 0.9500 . ?
C28 C29 1.383(5) . ?
C34 C33 1.396(5) . ?
C34 C35 1.387(5) . ?
C34 C38 1.509(5) . ?
C29 H29 0.9500 . ?
C25 P4 1.866(6) . ?
C25 P2 1.866(6) . ?
C41 C42 1.392(5) . ?
C41 C46 1.501(6) . ?
C33 H33 0.9500 . ?
C45 C44 1.396(5) . ?
C45 C47 1.503(5) . ?
C43 C42 1.396(6) . ?
C43 C44 1.375(5) . ?
C43 C48 1.503(5) . ?
C35 H35 0.9500 . ?
C42 H42 0.9500 . ?
C2 C16 1.501(6) . ?
C2 C1 1.402(5) . ?
C2 C3 1.393(5) . ?
C44 H44 0.9500 . ?
C7 C8 1.398(6) . ?
C7 C6 1.505(5) . ?
C7 C12 1.405(6) . ?
C10 C9 1.381(6) . ?
C10 C11 1.396(6) . ?
C10 C15 1.511(6) . ?
C17 C16 1.393(6) . ?
C17 C18 1.401(6) . ?
C17 C22 1.501(5) . ?
C21 C16 1.411(5) . ?
C21 C20 1.386(6) . ?
C21 C24 1.497(6) . ?
C8 C9 1.389(6) . ?
C8 C14 1.511(6) . ?
C9 H9 0.9500 . ?
C39 H39A 0.9800 . ?
C39 H39B 0.9800 . ?
C39 H39C 0.9800 . ?
C6 C1 1.410(6) . ?
C6 C5 1.399(6) . ?
C18 H18 0.9500 . ?
C18 C19 1.386(6) . ?
C1 P1 1.876(6) . ?
C1 P3 1.870(6) . ?
C38 H38A 0.9800 . ?
C38 H38B 0.9800 . ?
C38 H38C 0.9800 . ?
C37 H37A 0.9800 . ?
C37 H37B 0.9800 . ?
C37 H37C 0.9800 . ?
C20 H20 0.9500 . ?
C20 C19 1.385(7) . ?
C11 H11 0.9500 . ?
C11 C12 1.382(6) . ?
C12 C13 1.513(6) . ?
C3 H3 0.9500 . ?
C3 C4 1.383(6) . ?
C22 H22A 0.9800 . ?
C22 H22B 0.9800 . ?
C22 H22C 0.9800 . ?
C47 H47A 0.9800 . ?
C47 H47B 0.9800 . ?
C47 H47C 0.9800 . ?
C19 C23 1.512(7) . ?
C24 H24A 0.9800 . ?
C24 H24B 0.9800 . ?
C24 H24C 0.9800 . ?
C48 H48A 0.9800 . ?
C48 H48B 0.9800 . ?
C48 H48C 0.9800 . ?
C4 H4 0.9500 . ?
C4 C5 1.379(6) . ?
C46 H46A 0.9800 . ?
C46 H46B 0.9800 . ?
C46 H46C 0.9800 . ?
C5 H5 0.9500 . ?
C15 H15A 0.9800 . ?
C15 H15B 0.9800 . ?
C15 H15C 0.9800 . ?
C13 H13A 0.9800 . ?
C13 H13B 0.9800 . ?
C13 H13C 0.9800 . ?
C14 H14A 0.9800 . ?
C14 H14B 0.9800 . ?
C14 H14C 0.9800 . ?
C23 H23A 0.9800 . ?
C23 H23B 0.9800 . ?
C23 H23C 0.9800 . ?
P1 S1 2.112(6) . ?
P1 P2 2.187(6) . ?
P3 S2 2.109(6) . ?
P3 P4 2.183(6) . ?
S2 P4 2.129(6) . ?
S1 P2 2.125(6) . ?

loop_
_geom_torsion_atom_site_label_1
_geom_torsion_atom_site_label_2
_geom_torsion_atom_site_label_3
_geom_torsion_atom_site_label_4
_geom_torsion
_geom_torsion_site_symmetry_1
_geom_torsion_site_symmetry_2
_geom_torsion_site_symmetry_3
_geom_torsion_site_symmetry_4
_geom_torsion_publ_flag
C31 C30 C29 C28 -176.0(3) . . . . ?
C31 C30 C25 C26 174.8(3) . . . . ?
C31 C30 C25 P4 -0.9(5) . . . . ?
C31 C30 C25 P2 5.2(5) . . . . ?
C31 C32 C33 C34 -0.1(5) . . . . ?
C31 C36 C35 C34 -1.1(5) . . . . ?
C30 C31 C32 C33 -174.5(3) . . . . ?
C30 C31 C32 C37 7.6(5) . . . . ?
C30 C31 C36 C35 175.1(3) . . . . ?
C30 C31 C36 C39 -3.6(5) . . . . ?
C30 C25 P4 P3 -153.6(7) . . . . ?
C30 C25 P4 S2 -93.2(8) . . . . ?
C30 C25 P2 P1 -142.9(7) . . . . ?
C30 C25 P2 S1 -82.3(8) . . . . ?
C32 C31 C30 C29 -83.8(4) . . . . ?
C32 C31 C30 C25 98.5(4) . . . . ?
C32 C31 C36 C35 -2.7(5) . . . . ?
C32 C31 C36 C39 178.6(3) . . . . ?
C26 C27 C28 C29 -1.1(6) . . . . ?
C26 C40 C41 C42 -173.7(3) . . . . ?
C26 C40 C41 C46 7.2(5) . . . . ?
C26 C40 C45 C44 173.8(3) . . . . ?
C26 C40 C45 C47 -5.9(5) . . . . ?
C26 C25 P4 P3 31.2(8) . . . . ?
C26 C25 P4 S2 91.6(8) . . . . ?
C26 C25 P2 P1 48.4(8) . . . . ?
C26 C25 P2 S1 109.0(8) . . . . ?
C36 C31 C30 C29 98.4(4) . . . . ?
C36 C31 C30 C25 -79.3(4) . . . . ?
C36 C31 C32 C33 3.3(5) . . . . ?
C36 C31 C32 C37 -174.7(3) . . . . ?
C27 C26 C40 C41 80.4(4) . . . . ?
C27 C26 C40 C45 -93.6(4) . . . . ?
C27 C26 C25 C30 2.0(5) . . . . ?
C27 C26 C25 P4 176.8(4) . . . . ?
C27 C26 C25 P2 170.1(4) . . . . ?
C27 C28 C29 C30 0.3(6) . . . . ?
C40 C26 C27 C28 177.3(3) . . . . ?
C40 C26 C25 C30 -175.2(3) . . . . ?
C40 C26 C25 P4 -0.4(6) . . . . ?
C40 C26 C25 P2 -7.1(6) . . . . ?
C40 C41 C42 C43 0.7(5) . . . . ?
C40 C45 C44 C43 -0.7(5) . . . . ?
C29 C30 C25 C26 -2.9(5) . . . . ?
C29 C30 C25 P4 -178.6(4) . . . . ?
C29 C30 C25 P2 -172.5(4) . . . . ?
C25 C30 C29 C28 1.7(5) . . . . ?
C25 C26 C27 C28 -0.1(6) . . . . ?
C25 C26 C40 C41 -102.4(4) . . . . ?
C25 C26 C40 C45 83.7(4) . . . . ?
C41 C40 C45 C44 -0.1(5) . . . . ?
C41 C40 C45 C47 -179.8(3) . . . . ?
C33 C34 C35 C36 4.2(5) . . . . ?
C45 C40 C41 C42 0.2(5) . . . . ?
C45 C40 C41 C46 -178.9(3) . . . . ?
C35 C34 C33 C32 -3.6(5) . . . . ?
C42 C43 C44 C45 1.5(5) . . . . ?
C2 C1 P1 S1 -109.4(7) . . . . ?
C2 C1 P1 P2 -170.4(7) . . . . ?
C2 C1 P3 S2 -98.4(7) . . . . ?
C2 C1 P3 P4 -159.7(7) . . . . ?
C2 C3 C4 C5 1.7(7) . . . . ?
C44 C43 C42 C41 -1.5(5) . . . . ?
C7 C8 C9 C10 -0.5(6) . . . . ?
C7 C6 C1 C2 -172.7(4) . . . . ?
C7 C6 C1 P1 11.6(8) . . . . ?
C7 C6 C1 P3 3.4(7) . . . . ?
C7 C6 C5 C4 176.3(5) . . . . ?
C10 C11 C12 C7 -0.2(6) . . . . ?
C10 C11 C12 C13 179.4(4) . . . . ?
C17 C18 C19 C20 -1.2(6) . . . . ?
C17 C18 C19 C23 179.4(4) . . . . ?
C21 C20 C19 C18 1.1(6) . . . . ?
C21 C20 C19 C23 -179.5(4) . . . . ?
C16 C2 C1 C6 173.4(4) . . . . ?
C16 C2 C1 P1 -10.1(6) . . . . ?
C16 C2 C1 P3 -3.3(6) . . . . ?
C16 C2 C3 C4 -175.9(4) . . . . ?
C16 C17 C18 C19 0.0(5) . . . . ?
C16 C21 C20 C19 0.1(6) . . . . ?
C8 C7 C6 C1 -109.5(5) . . . . ?
C8 C7 C6 C5 74.5(5) . . . . ?
C8 C7 C12 C11 -1.0(6) . . . . ?
C8 C7 C12 C13 179.3(4) . . . . ?
C9 C10 C11 C12 1.1(6) . . . . ?
C39 C36 C35 C34 177.6(3) . . . . ?
C6 C7 C8 C9 -174.0(4) . . . . ?
C6 C7 C8 C14 8.7(6) . . . . ?
C6 C7 C12 C11 174.4(3) . . . . ?
C6 C7 C12 C13 -5.2(6) . . . . ?
C6 C1 P1 S1 66.6(10) . . . . ?
C6 C1 P1 P2 5.6(10) . . . . ?
C6 C1 P3 S2 85.3(9) . . . . ?
C6 C1 P3 P4 24.0(10) . . . . ?
C18 C17 C16 C2 -179.7(3) . . . . ?
C18 C17 C16 C21 1.3(5) . . . . ?
C1 C2 C16 C17 102.8(4) . . . . ?
C1 C2 C16 C21 -78.2(5) . . . . ?
C1 C2 C3 C4 1.4(6) . . . . ?
C1 C6 C5 C4 0.0(7) . . . . ?
C38 C34 C33 C32 176.7(3) . . . . ?
C38 C34 C35 C36 -176.1(3) . . . . ?
C37 C32 C33 C34 177.9(3) . . . . ?
C20 C21 C16 C2 179.6(3) . . . . ?
C20 C21 C16 C17 -1.4(5) . . . . ?
C11 C10 C9 C8 -0.8(6) . . . . ?
C12 C7 C8 C9 1.4(6) . . . . ?
C12 C7 C8 C14 -176.0(4) . . . . ?
C12 C7 C6 C1 75.1(5) . . . . ?
C12 C7 C6 C5 -100.9(5) . . . . ?
C3 C2 C16 C17 -79.8(5) . . . . ?
C3 C2 C16 C21 99.2(4) . . . . ?
C3 C2 C1 C6 -3.8(6) . . . . ?
C3 C2 C1 P1 172.6(4) . . . . ?
C3 C2 C1 P3 179.5(4) . . . . ?
C3 C4 C5 C6 -2.5(8) . . . . ?
C22 C17 C16 C2 -0.6(5) . . . . ?
C22 C17 C16 C21 -179.6(3) . . . . ?
C22 C17 C18 C19 -179.1(4) . . . . ?
C47 C45 C44 C43 178.9(3) . . . . ?
C24 C21 C16 C2 -0.2(5) . . . . ?
C24 C21 C16 C17 178.7(3) . . . . ?
C24 C21 C20 C19 -180.0(4) . . . . ?
C48 C43 C42 C41 179.3(3) . . . . ?
C48 C43 C44 C45 -179.3(3) . . . . ?
C46 C41 C42 C43 179.8(4) . . . . ?
C5 C6 C1 C2 3.1(6) . . . . ?
C5 C6 C1 P1 -172.6(5) . . . . ?
C5 C6 C1 P3 179.2(5) . . . . ?
C15 C10 C9 C8 177.5(4) . . . . ?
C15 C10 C11 C12 -177.1(4) . . . . ?
C14 C8 C9 C10 177.0(4) . . . . ?
